data_7230614
loop_
_publ_author_name
'Kumar, Vineet'
'Goswami, Pramod Kumar'
'Thaimattam, Ram'
'Ramanan, Arunachalam'

_publ_section_title
;
 Multicomponent solids of uracil derivatives -- orotic and isoorotic acids
;
_journal_issue 25
_journal_name_full CrystEngComm
_journal_page_first 3490
_journal_paper_doi 10.1039/C8CE00486B
_journal_volume 20
_journal_year 2018
_chemical_formula_moiety 'C5 H3 N2 O4, C5 H7 N2'
_chemical_formula_sum 'C10 H10 N4 O4'
_chemical_formula_weight 250.22
_space_group_crystal_system monoclinic
_space_group_IT_number 14
_space_group_name_Hall '-P 2ybc'
_space_group_name_H-M_alt 'P 1 21/c 1'
_symmetry_space_group_name_Hall '-P 2ybc'
_symmetry_space_group_name_H-M 'P 1 21/c 1'
_atom_sites_solution_hydrogens geom
_audit_creation_date 2017-10-08
_audit_creation_method
;
Olex2 1.2-ac3
(compiled 2016.03.30 svn.r3266 for Rigaku Oxford Diffraction, GUI svn.r5168)
;
_audit_update_record
;
2018-03-25 deposited with the CCDC.
2018-05-08 downloaded from the CCDC.
;
_cell_angle_alpha 90
_cell_angle_beta 99.377(3)
_cell_angle_gamma 90
_cell_formula_units_Z 4
_cell_length_a 12.194(2)
_cell_length_b 5.1402(10)
_cell_length_c 17.488(3)
_cell_measurement_reflns_used 571
_cell_measurement_temperature 298(2)
_cell_measurement_theta_max 19.16
_cell_measurement_theta_min 2.67
_cell_volume 1081.5(3)
_computing_cell_refinement 'SAINT v6.45A (Bruker, 2003)'
_computing_data_reduction 'SAINT v6.45A (Bruker, 2003)'
_computing_molecular_graphics 'Olex2 (Dolomanov et al., 2009)'
_computing_publication_material 'Olex2 (Dolomanov et al., 2009)'
_computing_structure_refinement 'ShelXL (Sheldrick, 2015)'
_diffrn_ambient_temperature 298
_diffrn_measured_fraction_theta_full 0.999
_diffrn_measured_fraction_theta_max 0.983
_diffrn_measurement_device_type 'CCD area detector'
_diffrn_measurement_method 'phi and omega scans'
_diffrn_radiation_monochromator graphite
_diffrn_radiation_type MoK\a
_diffrn_radiation_wavelength 0.71073
_diffrn_reflns_av_R_equivalents 0.0900
_diffrn_reflns_av_unetI/netI 0.1112
_diffrn_reflns_Laue_measured_fraction_full 0.999
_diffrn_reflns_Laue_measured_fraction_max 0.983
_diffrn_reflns_limit_h_max 15
_diffrn_reflns_limit_h_min -16
_diffrn_reflns_limit_k_max 6
_diffrn_reflns_limit_k_min -6
_diffrn_reflns_limit_l_max 23
_diffrn_reflns_limit_l_min -22
_diffrn_reflns_number 12101
_diffrn_reflns_point_group_measured_fraction_full 0.999
_diffrn_reflns_point_group_measured_fraction_max 0.983
_diffrn_reflns_theta_full 26.000
_diffrn_reflns_theta_max 28.273
_diffrn_reflns_theta_min 1.693
_exptl_absorpt_coefficient_mu 0.122
_exptl_absorpt_correction_T_max 0.980
_exptl_absorpt_correction_T_min 0.795097
_exptl_absorpt_correction_type multi-scan
_exptl_absorpt_process_details
;
SADABS v.2.10 (Bruker,2003) was used for absorption correction.
R(int) was 0.0451 before and 0.0290 after correction.
The Ratio of minimum to maximum transmission is 0.7951.
The \l/2 correction factor is 0.0015.
;
_exptl_crystal_colour yellow
_exptl_crystal_density_diffrn 1.537
_exptl_crystal_density_method 'not measured'
_exptl_crystal_description needle
_exptl_crystal_F_000 520
_exptl_crystal_size_max 0.40
_exptl_crystal_size_mid 0.27
_exptl_crystal_size_min 0.17
_refine_diff_density_max 0.224
_refine_diff_density_min -0.228
_refine_diff_density_rms 0.052
_refine_ls_extinction_method none
_refine_ls_goodness_of_fit_ref 1.010
_refine_ls_hydrogen_treatment constr
_refine_ls_matrix_type full
_refine_ls_number_parameters 163
_refine_ls_number_reflns 2674
_refine_ls_number_restraints 0
_refine_ls_restrained_S_all 1.010
_refine_ls_R_factor_all 0.1667
_refine_ls_R_factor_gt 0.0806
_refine_ls_shift/su_max 0.000
_refine_ls_shift/su_mean 0.000
_refine_ls_structure_factor_coef Fsqd
_refine_ls_weighting_details 'w=1/[\s^2^(Fo^2^)+(0.0496P)^2^+0.7910P] where P=(Fo^2^+2Fc^2^)/3'
_refine_ls_weighting_scheme calc
_refine_ls_wR_factor_gt 0.1530
_refine_ls_wR_factor_ref 0.1825
_reflns_Friedel_coverage 0.000
_reflns_number_gt 1369
_reflns_number_total 2674
_reflns_threshold_expression 'I > 2\s(I)'
_cod_data_source_file c8ce00486b2.cif
_cod_data_source_block vj220am
_cod_depositor_comments 'Adding full bibliography for 7230605--7230614.cif.'
_cod_original_cell_volume 1081.5(4)
_cod_database_code 7230614
_shelx_space_group_comment
;
The symmetry employed for this shelxl refinement is uniquely defined
by the following loop, which should always be used as a source of
symmetry information in preference to the above space-group names.
They are only intended as comments.
;
_olex2_refinement_description
;
1. Fixed Uiso
 At 1.2 times of:
  All C(H) groups, All N(H) groups, All N(H,H) groups
2.a Aromatic/amide H refined with riding coordinates:
 N5(H5), N7(H7), C19(H19), N4(H4), C13(H13), C18(H18), C17(H17), C12(H12)
2.b X=CH2 refined with riding coordinates:
 N1(H1A,H1B)
;
_shelx_shelxl_version_number 2017/1
_olex2_submission_special_instructions 'No special instructions were received'

loop_
_space_group_symop_operation_xyz
'x, y, z'
'-x, y+1/2, -z+1/2'
'-x, -y, -z'
'x, -y-1/2, z-1/2'

loop_
_atom_site_label
_atom_site_type_symbol
_atom_site_fract_x
_atom_site_fract_y
_atom_site_fract_z
_atom_site_U_iso_or_equiv
_atom_site_adp_type
_atom_site_occupancy
_atom_site_site_symmetry_order
_atom_site_calc_flag
_atom_site_refinement_flags_posn
N5 N 0.8837(2) 0.2500(5) 0.46377(15) 0.0348(7) Uani 1 1 d .
H5 H 0.896568 0.377880 0.495698 0.042 Uiso 1 1 calc R
O3 O 1.05422(18) 0.3097(4) 0.43166(14) 0.0461(7) Uani 1 1 d .
O1 O 0.9021(2) -0.4442(5) 0.27536(16) 0.0547(7) Uani 1 1 d .
O2 O 0.7256(2) -0.4570(5) 0.29604(16) 0.0582(8) Uani 1 1 d .
C6 C 0.9661(3) 0.1902(6) 0.42242(18) 0.0347(8) Uani 1 1 d .
C2 C 0.8427(3) -0.1458(6) 0.36305(19) 0.0374(8) Uani 1 1 d .
N7 N 0.9410(2) -0.0134(5) 0.37071(17) 0.0464(8) Uani 1 1 d .
H7 H 0.989177 -0.058257 0.342327 0.056 Uiso 1 1 calc R
O4 O 0.7139(2) 0.1979(5) 0.49953(15) 0.0564(7) Uani 1 1 d .
C1 C 0.8225(3) -0.3706(6) 0.30556(19) 0.0393(9) Uani 1 1 d .
C19 C 0.7663(3) -0.0805(6) 0.40560(18) 0.0331(8) Uani 1 1 d .
H19 H 0.700155 -0.174129 0.399623 0.040 Uiso 1 1 calc R
C4 C 0.7816(3) 0.1276(6) 0.4601(2) 0.0380(8) Uani 1 1 d .
N1 N 0.8329(2) 0.0973(5) 0.18132(17) 0.0454(8) Uani 1 1 d .
H1A H 0.851644 0.224276 0.212765 0.054 Uiso 1 1 calc R
H1B H 0.883076 0.012135 0.162489 0.054 Uiso 1 1 calc R
N4 N 0.6505(2) 0.1681(5) 0.19189(16) 0.0411(7) Uani 1 1 d .
H4 H 0.672216 0.292713 0.223548 0.049 Uiso 1 1 calc R
C15 C 0.7271(3) 0.0330(6) 0.16193(18) 0.0349(8) Uani 1 1 d .
C13 C 0.5403(3) 0.1176(7) 0.1747(2) 0.0551(10) Uani 1 1 d .
H13 H 0.490332 0.218123 0.196739 0.066 Uiso 1 1 calc R
C18 C 0.6891(3) -0.1732(7) 0.1113(2) 0.0466(9) Uani 1 1 d .
H18 H 0.739741 -0.274174 0.089983 0.056 Uiso 1 1 calc R
C17 C 0.5795(3) -0.2243(8) 0.0938(2) 0.0557(11) Uani 1 1 d .
H17 H 0.555015 -0.359343 0.059869 0.067 Uiso 1 1 calc R
C12 C 0.5024(3) -0.0773(8) 0.1258(2) 0.0609(12) Uani 1 1 d .
H12 H 0.426747 -0.112636 0.113776 0.073 Uiso 1 1 calc R

loop_
_atom_site_aniso_label
_atom_site_aniso_U_11
_atom_site_aniso_U_22
_atom_site_aniso_U_33
_atom_site_aniso_U_23
_atom_site_aniso_U_13
_atom_site_aniso_U_12
N5 0.0393(16) 0.0268(14) 0.0352(16) -0.0045(12) -0.0034(13) -0.0026(12)
O3 0.0379(14) 0.0452(15) 0.0538(15) -0.0052(12) 0.0033(11) -0.0133(12)
O1 0.0551(17) 0.0412(15) 0.0651(18) -0.0166(13) 0.0019(14) 0.0049(12)
O2 0.0500(17) 0.0533(17) 0.0687(19) -0.0226(14) 0.0023(14) -0.0208(13)
C6 0.041(2) 0.0268(17) 0.0325(19) -0.0004(14) -0.0041(16) -0.0010(15)
C2 0.044(2) 0.0270(17) 0.036(2) 0.0056(15) -0.0076(16) -0.0053(15)
N7 0.0507(19) 0.0389(17) 0.0485(19) -0.0090(14) 0.0050(15) 0.0006(14)
O4 0.0479(16) 0.0620(18) 0.0612(18) -0.0081(14) 0.0150(14) 0.0011(13)
C1 0.051(2) 0.0260(17) 0.037(2) -0.0013(15) -0.0047(18) 0.0003(16)
C19 0.0340(18) 0.0283(17) 0.0354(19) -0.0054(14) 0.0005(15) -0.0109(14)
C4 0.036(2) 0.0367(19) 0.039(2) 0.0039(16) 0.0004(16) 0.0025(15)
N1 0.0406(18) 0.0421(17) 0.0525(19) -0.0119(14) 0.0050(14) -0.0001(14)
N4 0.0423(17) 0.0322(15) 0.0472(18) -0.0126(13) 0.0026(14) -0.0065(13)
C15 0.046(2) 0.0266(17) 0.0316(18) 0.0022(14) 0.0039(16) -0.0005(15)
C13 0.044(2) 0.051(2) 0.069(3) -0.011(2) 0.007(2) -0.0015(18)
C18 0.058(2) 0.038(2) 0.045(2) -0.0061(17) 0.0113(18) -0.0093(18)
C17 0.071(3) 0.046(2) 0.048(2) -0.0136(19) 0.002(2) -0.019(2)
C12 0.049(2) 0.057(3) 0.072(3) -0.009(2) -0.004(2) -0.013(2)

loop_
_atom_type_symbol
_atom_type_description
_atom_type_scat_dispersion_real
_atom_type_scat_dispersion_imag
_atom_type_scat_source
C C 0.0033 0.0016 'International Tables Vol C Tables 4.2.6.8 and 6.1.1.4'
H H 0.0000 0.0000 'International Tables Vol C Tables 4.2.6.8 and 6.1.1.4'
N N 0.0061 0.0033 'International Tables Vol C Tables 4.2.6.8 and 6.1.1.4'
O O 0.0106 0.0060 'International Tables Vol C Tables 4.2.6.8 and 6.1.1.4'

loop_
_geom_angle_atom_site_label_1
_geom_angle_atom_site_label_2
_geom_angle_atom_site_label_3
_geom_angle
C6 N5 H5 116.4
C6 N5 C4 127.2(3)
C4 N5 H5 116.4
N5 C6 N7 114.4(3)
O3 C6 N5 121.5(3)
O3 C6 N7 124.1(3)
N7 C2 C1 119.2(3)
C19 C2 N7 120.3(3)
C19 C2 C1 120.5(3)
C6 N7 H7 118.7
C2 N7 C6 122.5(3)
C2 N7 H7 118.7
O1 C1 O2 128.8(3)
O1 C1 C2 117.3(3)
O2 C1 C2 113.9(3)
C2 C19 H19 118.8
C2 C19 C4 122.5(3)
C4 C19 H19 118.8
N5 C4 C19 113.1(3)
O4 C4 N5 121.8(3)
O4 C4 C19 125.2(3)
H1A N1 H1B 120.0
C15 N1 H1A 120.0
C15 N1 H1B 120.0
C15 N4 H4 118.5
C15 N4 C13 123.0(3)
C13 N4 H4 118.5
N1 C15 N4 119.0(3)
N1 C15 C18 123.8(3)
N4 C15 C18 117.2(3)
N4 C13 H13 119.7
C12 C13 N4 120.6(4)
C12 C13 H13 119.7
C15 C18 H18 119.9
C17 C18 C15 120.1(4)
C17 C18 H18 119.9
C18 C17 H17 119.6
C18 C17 C12 120.8(3)
C12 C17 H17 119.6
C13 C12 C17 118.2(4)
C13 C12 H12 120.9
C17 C12 H12 120.9

loop_
_geom_bond_atom_site_label_1
_geom_bond_atom_site_label_2
_geom_bond_distance
N5 H5 0.8600
N5 C6 1.365(4)
N5 C4 1.387(4)
O3 C6 1.225(4)
O1 C1 1.238(4)
O2 C1 1.248(4)
C6 N7 1.384(4)
C2 N7 1.366(4)
C2 C1 1.525(4)
C2 C19 1.327(4)
N7 H7 0.8600
O4 C4 1.215(4)
C19 H19 0.9300
C19 C4 1.424(4)
N1 H1A 0.8600
N1 H1B 0.8600
N1 C15 1.322(4)
N4 H4 0.8600
N4 C15 1.337(4)
N4 C13 1.353(4)
C15 C18 1.410(5)
C13 H13 0.9300
C13 C12 1.349(5)
C18 H18 0.9300
C18 C17 1.347(5)
C17 H17 0.9300
C17 C12 1.392(5)
C12 H12 0.9300

loop_
_geom_torsion_atom_site_label_1
_geom_torsion_atom_site_label_2
_geom_torsion_atom_site_label_3
_geom_torsion_atom_site_label_4
_geom_torsion
N5 C6 N7 C2 -1.2(4)
O3 C6 N7 C2 178.6(3)
C6 N5 C4 O4 -179.7(3)
C6 N5 C4 C19 -0.4(4)
C2 C19 C4 N5 -0.4(5)
C2 C19 C4 O4 178.8(3)
N7 C2 C1 O1 8.9(5)
N7 C2 C1 O2 -171.6(3)
N7 C2 C19 C4 0.4(5)
C1 C2 N7 C6 -179.0(3)
C1 C2 C19 C4 179.9(3)
C19 C2 N7 C6 0.4(5)
C19 C2 C1 O1 -170.6(3)
C19 C2 C1 O2 8.9(5)
C4 N5 C6 O3 -178.6(3)
C4 N5 C6 N7 1.2(4)
N1 C15 C18 C17 -179.2(3)
N4 C15 C18 C17 1.2(5)
N4 C13 C12 C17 0.0(6)
C15 N4 C13 C12 0.5(6)
C15 C18 C17 C12 -0.7(6)
C13 N4 C15 N1 179.3(3)
C13 N4 C15 C18 -1.1(5)
C18 C17 C12 C13 0.1(6)
